data_7010187
loop_
_publ_author_name
'Foster, Caroline L.'
'Liu, Xiaoming'
'Kilner, Colin A.'
'Thornton-Pett, Mark'
'Halcrow, Malcolm A.'

_publ_section_title
;
 Complexes of 2-hydroxy-5-methyl-1,4-benzoquinone as models for the
 'TPQ-on' form of copper amine oxidases
;
_journal_issue 24
_journal_name_full 'Journal of the Chemical Society, Dalton Transactions'
_journal_page_first 4563
_journal_paper_doi 10.1039/b006700h
_journal_year 2000
_chemical_formula_moiety '[C52 H39 B N6 O3 Zn]'
_chemical_formula_sum 'C52 H39 B N6 O3 Zn'
_chemical_formula_weight 872.07
_chemical_name_systematic
; 
[Hydrido-tris-(3,5-diphenylpyrazolyl)borato][2-hydroxy-5-methyl-
benzoquinonato]zinc(II) 
;
_space_group_IT_number 14
_symmetry_cell_setting monoclinic
_symmetry_space_group_name_Hall '-P 2ybc'
_symmetry_space_group_name_H-M 'P 1 21/c 1'
_atom_sites_solution_hydrogens geom
_atom_sites_solution_primary direct
_atom_sites_solution_secondary difmap
_audit_creation_method SHELXL-97
_cell_angle_alpha 90.00
_cell_angle_beta 105.775(3)
_cell_angle_gamma 90.00
_cell_formula_units_Z 4
_cell_length_a 17.1926(9)
_cell_length_b 10.0741(5)
_cell_length_c 26.6057(11)
_cell_measurement_reflns_used 26956
_cell_measurement_temperature 293(2)
_cell_volume 4434.6(4)
_computing_cell_refinement 'DENZO-SMN (Otwinowski & Minor, 1996)'
_computing_data_collection 'COLLECT (Nonius, 1999)'
_computing_data_reduction 'DENZO-SMN (Otwinowski & Minor, 1996)'
_computing_molecular_graphics 'ORTEX (McArdle, 1995)'
_computing_publication_material 'local program'
_computing_structure_refinement 'SHELXL-97 (Sheldrick, 1997)'
_computing_structure_solution 'SHELXS-97 (Sheldrick, 1990)'
_diffrn_ambient_temperature 293(2)
_diffrn_detector_area_resol_mean 9.091
_diffrn_measured_fraction_theta_full 0.988
_diffrn_measured_fraction_theta_max 0.988
_diffrn_measurement_device_type 'Nonius KappaCCD area detector diffractometer'
_diffrn_measurement_method
;
   Detector set at 30mm from sample with different 2theta offsets 
   1 degree phi exposures for chi=0 degree settings
   1 degree omega exposures for chi=90 degree settings
;
_diffrn_radiation_monochromator graphite
_diffrn_radiation_source 'fine-focus sealed tube'
_diffrn_radiation_type MoK\a
_diffrn_radiation_wavelength 0.71073
_diffrn_reflns_av_R_equivalents 0.0644
_diffrn_reflns_av_sigmaI/netI 0.0667
_diffrn_reflns_limit_h_max 19
_diffrn_reflns_limit_h_min -20
_diffrn_reflns_limit_k_max 12
_diffrn_reflns_limit_k_min -12
_diffrn_reflns_limit_l_max 32
_diffrn_reflns_limit_l_min -32
_diffrn_reflns_number 26956
_diffrn_reflns_theta_full 25.34
_diffrn_reflns_theta_max 25.34
_diffrn_reflns_theta_min 1.59
_exptl_absorpt_coefficient_mu 0.605
_exptl_absorpt_correction_T_max 0.8538
_exptl_absorpt_correction_T_min 0.6700
_exptl_absorpt_correction_type multi-scan
_exptl_absorpt_process_details
;
 Using multiple and symmetry-related data measurements via the program SORTAV
 See R.H. Blessing, Acta Cryst (1995), A51, 33-38 
;
_exptl_crystal_colour Red
_exptl_crystal_density_diffrn 1.306
_exptl_crystal_density_method 'not measured'
_exptl_crystal_description Needle
_exptl_crystal_F_000 1808
_exptl_crystal_size_max 0.72
_exptl_crystal_size_mid 0.27
_exptl_crystal_size_min 0.27
_refine_diff_density_max 0.412
_refine_diff_density_min -0.579
_refine_diff_density_rms 0.102
_refine_ls_extinction_method none
_refine_ls_goodness_of_fit_ref 1.070
_refine_ls_hydrogen_treatment constr
_refine_ls_matrix_type full
_refine_ls_number_parameters 568
_refine_ls_number_reflns 8001
_refine_ls_number_restraints 0
_refine_ls_restrained_S_all 1.070
_refine_ls_R_factor_all 0.0932
_refine_ls_R_factor_gt 0.0521
_refine_ls_shift/su_max 0.002
_refine_ls_shift/su_mean 0.000
_refine_ls_structure_factor_coef Fsqd
_refine_ls_weighting_details 'calc w=1/[\s^2^(Fo^2^)+(0.0855P)^2^+0.5672P] where P=(Fo^2^+2Fc^2^)/3'
_refine_ls_weighting_scheme calc
_refine_ls_wR_factor_gt 0.1327
_refine_ls_wR_factor_ref 0.1641
_reflns_number_gt 5347
_reflns_number_total 8001
_reflns_threshold_expression >2sigma(I)
_cod_data_source_file b006700h.txt
_cod_data_source_block clf56
_cod_depositor_comments
;
The following automatic conversions were performed:
'_symmetry_cell_setting' value 'Monoclinic' changed to 'monoclinic'
according to '/home/saulius/struct/CIF-dictionaries/cif_core.dic'
dictionary named 'cif_core.dic' version 2.4.1 from 2010-06-29.

Automatic conversion script
Id: cif_fix_enum 1527 2010-12-29 10:47:43Z saulius 
;
_cod_original_cell_volume 4434.5(4)
_cod_original_sg_symbol_H-M 'P 21/c'
_cod_database_code 7010187

loop_
_symmetry_equiv_pos_as_xyz
'x, y, z'
'-x, y+1/2, -z+1/2'
'-x, -y, -z'
'x, -y-1/2, z-1/2'

loop_
_atom_site_label
_atom_site_type_symbol
_atom_site_fract_x
_atom_site_fract_y
_atom_site_fract_z
_atom_site_U_iso_or_equiv
_atom_site_adp_type
_atom_site_occupancy
_atom_site_symmetry_multiplicity
_atom_site_calc_flag
_atom_site_refinement_flags
_atom_site_disorder_assembly
_atom_site_disorder_group
Zn1 Zn 0.73779(2) 0.97316(4) 0.833749(14) 0.05638(16) Uani 1 1 d . . .
N2 N 0.83272(17) 0.8368(3) 0.83459(10) 0.0546(7) Uani 1 1 d . . .
N3 N 0.82827(16) 0.7968(3) 0.78430(10) 0.0524(6) Uani 1 1 d . . .
C4 C 0.8887(2) 0.7094(4) 0.78510(13) 0.0589(9) Uani 1 1 d . . .
C5 C 0.9333(2) 0.6955(4) 0.83605(14) 0.0697(10) Uani 1 1 d . . .
H5 H 0.9792 0.6434 0.8483 0.084 Uiso 1 1 calc R . .
C6 C 0.8967(2) 0.7742(4) 0.86593(13) 0.0604(9) Uani 1 1 d . . .
C7 C 0.9006(2) 0.6454(4) 0.73795(14) 0.0647(10) Uani 1 1 d . . .
C8 C 0.9784(3) 0.6358(5) 0.73225(17) 0.0917(15) Uani 1 1 d . . .
H8 H 1.0214 0.6730 0.7573 0.110 Uiso 1 1 calc R . .
C9 C 0.9922(4) 0.5719(6) 0.6898(2) 0.1110(19) Uani 1 1 d . . .
H9 H 1.0447 0.5636 0.6871 0.133 Uiso 1 1 calc R . .
C10 C 0.9305(4) 0.5212(5) 0.6522(2) 0.1036(18) Uani 1 1 d . . .
H10 H 0.9406 0.4802 0.6233 0.124 Uiso 1 1 calc R . .
C11 C 0.8521(4) 0.5297(4) 0.65627(18) 0.0885(14) Uani 1 1 d . . .
H11 H 0.8096 0.4950 0.6301 0.106 Uiso 1 1 calc R . .
C12 C 0.8371(3) 0.5904(4) 0.69975(16) 0.0744(11) Uani 1 1 d . . .
H12 H 0.7847 0.5940 0.7032 0.089 Uiso 1 1 calc R . .
C13 C 0.9240(2) 0.7930(4) 0.92351(14) 0.0637(9) Uani 1 1 d . . .
C14 C 1.0066(3) 0.7950(5) 0.94837(17) 0.0903(13) Uani 1 1 d . . .
H14 H 1.0432 0.7827 0.9287 0.108 Uiso 1 1 calc R . .
C15 C 1.0354(4) 0.8149(6) 1.00181(19) 0.1066(16) Uani 1 1 d . . .
H15 H 1.0907 0.8196 1.0176 0.128 Uiso 1 1 calc R . .
C16 C 0.9816(3) 0.8273(6) 1.03086(18) 0.1016(16) Uani 1 1 d . . .
H16 H 1.0005 0.8354 1.0670 0.122 Uiso 1 1 calc R . .
C17 C 0.9012(3) 0.8281(5) 1.00798(17) 0.0969(15) Uani 1 1 d . . .
H17 H 0.8653 0.8408 1.0282 0.116 Uiso 1 1 calc R . .
C18 C 0.8717(3) 0.8098(4) 0.95403(16) 0.0794(11) Uani 1 1 d . . .
H18 H 0.8162 0.8089 0.9386 0.095 Uiso 1 1 calc R . .
N19 N 0.65824(16) 0.8561(3) 0.78099(10) 0.0556(7) Uani 1 1 d . . .
N20 N 0.68278(16) 0.8401(3) 0.73618(10) 0.0537(7) Uani 1 1 d . . .
C21 C 0.6259(2) 0.7692(4) 0.70062(13) 0.0631(9) Uani 1 1 d . . .
C22 C 0.5649(2) 0.7394(4) 0.72275(14) 0.0692(10) Uani 1 1 d . . .
H22 H 0.5182 0.6916 0.7075 0.083 Uiso 1 1 calc R . .
C23 C 0.5867(2) 0.7946(4) 0.77276(13) 0.0591(8) Uani 1 1 d . . .
C24 C 0.6332(2) 0.7377(4) 0.64800(14) 0.0711(10) Uani 1 1 d . . .
C25 C 0.6120(3) 0.6131(6) 0.62695(19) 0.0979(15) Uani 1 1 d . . .
H25 H 0.5930 0.5501 0.6463 0.117 Uiso 1 1 calc R . .
C26 C 0.6186(4) 0.5803(8) 0.5782(2) 0.129(2) Uani 1 1 d . . .
H26 H 0.6025 0.4969 0.5642 0.155 Uiso 1 1 calc R . .
C27 C 0.6488(4) 0.6713(9) 0.5505(2) 0.131(2) Uani 1 1 d . . .
H27 H 0.6564 0.6476 0.5184 0.157 Uiso 1 1 calc R . .
C28 C 0.6681(3) 0.7962(7) 0.56910(17) 0.1028(16) Uani 1 1 d . . .
H28 H 0.6865 0.8585 0.5492 0.123 Uiso 1 1 calc R . .
C29 C 0.6601(3) 0.8299(5) 0.61770(14) 0.0804(12) Uani 1 1 d . . .
H29 H 0.6730 0.9154 0.6304 0.096 Uiso 1 1 calc R . .
C30 C 0.5419(2) 0.7826(4) 0.81247(14) 0.0679(10) Uani 1 1 d . . .
C31 C 0.4626(3) 0.7407(7) 0.79765(19) 0.113(2) Uani 1 1 d . . .
H31 H 0.4375 0.7258 0.7625 0.135 Uiso 1 1 calc R . .
C32 C 0.4195(3) 0.7202(7) 0.8341(2) 0.124(2) Uani 1 1 d . . .
H32 H 0.3665 0.6899 0.8232 0.149 Uiso 1 1 calc R . .
C33 C 0.4534(3) 0.7437(6) 0.8844(2) 0.1063(18) Uani 1 1 d . . .
H33 H 0.4242 0.7302 0.9087 0.128 Uiso 1 1 calc R . .
C34 C 0.5307(4) 0.7874(6) 0.90016(19) 0.1112(18) Uani 1 1 d . . .
H34 H 0.5540 0.8056 0.9353 0.133 Uiso 1 1 calc R . .
C35 C 0.5756(3) 0.8052(5) 0.86441(16) 0.0907(14) Uani 1 1 d . . .
H35 H 0.6292 0.8329 0.8760 0.109 Uiso 1 1 calc R . .
N36 N 0.77478(17) 1.0874(3) 0.78222(10) 0.0545(7) Uani 1 1 d . . .
N37 N 0.78887(16) 1.0185(3) 0.74127(10) 0.0518(6) Uani 1 1 d . . .
C38 C 0.8094(2) 1.1040(4) 0.70775(13) 0.0559(8) Uani 1 1 d . . .
C39 C 0.8075(2) 1.2297(4) 0.72722(15) 0.0650(9) Uani 1 1 d . . .
H39 H 0.8181 1.3085 0.7121 0.078 Uiso 1 1 calc R . .
C40 C 0.7867(2) 1.2166(4) 0.77400(14) 0.0595(8) Uani 1 1 d . . .
C41 C 0.8324(2) 1.0619(4) 0.66054(14) 0.0592(9) Uani 1 1 d . . .
C42 C 0.8006(3) 1.1281(5) 0.61382(15) 0.0780(11) Uani 1 1 d . . .
H42 H 0.7637 1.1966 0.6121 0.094 Uiso 1 1 calc R . .
C43 C 0.8236(3) 1.0926(6) 0.56995(17) 0.0954(15) Uani 1 1 d . . .
H43 H 0.8031 1.1388 0.5389 0.114 Uiso 1 1 calc R . .
C44 C 0.8765(4) 0.9894(5) 0.5717(2) 0.0967(16) Uani 1 1 d . . .
H44 H 0.8909 0.9650 0.5418 0.116 Uiso 1 1 calc R . .
C45 C 0.9080(3) 0.9226(5) 0.61743(19) 0.0865(13) Uani 1 1 d . . .
H45 H 0.9435 0.8523 0.6184 0.104 Uiso 1 1 calc R . .
C46 C 0.8870(3) 0.9596(4) 0.66268(16) 0.0699(10) Uani 1 1 d . . .
H46 H 0.9096 0.9158 0.6940 0.084 Uiso 1 1 calc R . .
C47 C 0.7795(2) 1.3184(4) 0.81254(15) 0.0664(9) Uani 1 1 d . . .
C48 C 0.7331(3) 1.4306(4) 0.79594(19) 0.0831(12) Uani 1 1 d . . .
H48 H 0.7078 1.4433 0.7607 0.100 Uiso 1 1 calc R . .
C49 C 0.7248(4) 1.5237(5) 0.8324(3) 0.1064(18) Uani 1 1 d . . .
H49 H 0.6924 1.5979 0.8216 0.128 Uiso 1 1 calc R . .
C50 C 0.7632(4) 1.5080(5) 0.8837(3) 0.1070(18) Uani 1 1 d . . .
H50 H 0.7573 1.5716 0.9077 0.128 Uiso 1 1 calc R . .
C51 C 0.8105(4) 1.3998(6) 0.9003(2) 0.1029(16) Uani 1 1 d . . .
H51 H 0.8370 1.3894 0.9355 0.124 Uiso 1 1 calc R . .
C52 C 0.8188(3) 1.3060(5) 0.86455(18) 0.0904(13) Uani 1 1 d . . .
H52 H 0.8518 1.2327 0.8759 0.108 Uiso 1 1 calc R . .
B53 B 0.7717(2) 0.8682(4) 0.73708(14) 0.0500(8) Uani 1 1 d . . .
H53 H 0.7817 0.8344 0.7048 0.060 Uiso 1 1 calc R . .
O54 O 0.74506(19) 1.0061(3) 0.90565(10) 0.0790(8) Uani 1 1 d . . .
O55 O 0.63682(16) 1.1367(3) 0.83278(10) 0.0751(7) Uani 1 1 d . . .
O56 O 0.6514(2) 1.2378(4) 1.02957(13) 0.1223(14) Uani 1 1 d . . .
C57 C 0.7021(2) 1.0940(4) 0.92069(14) 0.0670(10) Uani 1 1 d . . .
C58 C 0.6442(2) 1.1700(4) 0.87825(14) 0.0650(9) Uani 1 1 d . . .
C59 C 0.5989(3) 1.2785(5) 0.89242(19) 0.0842(12) Uani 1 1 d . . .
H59 H 0.5679 1.3329 0.8663 0.101 Uiso 1 1 calc R . .
C60 C 0.6008(3) 1.3019(5) 0.94191(19) 0.0852(13) Uani 1 1 d . . .
C61 C 0.6522(3) 1.2184(5) 0.98389(17) 0.0828(13) Uani 1 1 d . . .
C62 C 0.7039(3) 1.1205(5) 0.97093(15) 0.0817(12) Uani 1 1 d . . .
H62 H 0.7397 1.0739 0.9976 0.098 Uiso 1 1 calc R . .
C63 C 0.5545(4) 1.4134(7) 0.9575(3) 0.132(2) Uani 1 1 d . . .
H63A H 0.5639 1.4134 0.9948 0.158 Uiso 1 1 calc R . .
H63B H 0.4978 1.4019 0.9411 0.158 Uiso 1 1 calc R . .
H63C H 0.5722 1.4963 0.9466 0.158 Uiso 1 1 calc R . .

loop_
_atom_site_aniso_label
_atom_site_aniso_U_11
_atom_site_aniso_U_22
_atom_site_aniso_U_33
_atom_site_aniso_U_23
_atom_site_aniso_U_13
_atom_site_aniso_U_12
Zn1 0.0588(3) 0.0634(3) 0.0485(2) -0.00329(18) 0.01710(17) 0.00591(19)
N2 0.0564(17) 0.0585(17) 0.0490(15) 0.0016(13) 0.0146(13) 0.0028(13)
N3 0.0555(16) 0.0542(16) 0.0510(15) 0.0008(12) 0.0205(12) 0.0064(13)
C4 0.059(2) 0.063(2) 0.059(2) 0.0039(17) 0.0229(17) 0.0100(17)
C5 0.069(2) 0.076(3) 0.068(2) 0.015(2) 0.0266(19) 0.025(2)
C6 0.060(2) 0.066(2) 0.0567(19) 0.0092(17) 0.0180(17) 0.0085(18)
C7 0.073(2) 0.062(2) 0.067(2) 0.0098(18) 0.032(2) 0.0173(19)
C8 0.079(3) 0.128(4) 0.074(3) 0.016(3) 0.032(2) 0.039(3)
C9 0.104(4) 0.153(5) 0.090(3) 0.013(4) 0.051(3) 0.058(4)
C10 0.151(5) 0.096(4) 0.085(3) 0.004(3) 0.067(4) 0.043(4)
C11 0.130(4) 0.066(3) 0.075(3) -0.003(2) 0.037(3) 0.004(3)
C12 0.096(3) 0.056(2) 0.083(3) 0.000(2) 0.044(3) 0.002(2)
C13 0.061(2) 0.072(2) 0.059(2) 0.0133(18) 0.0166(17) 0.0085(18)
C14 0.087(3) 0.109(4) 0.072(3) 0.020(3) 0.016(2) 0.013(3)
C15 0.099(4) 0.129(4) 0.078(3) 0.020(3) 0.001(3) 0.006(3)
C16 0.101(4) 0.133(5) 0.063(3) 0.016(3) 0.010(3) 0.009(3)
C17 0.114(4) 0.115(4) 0.064(3) 0.006(3) 0.027(3) 0.026(3)
C18 0.082(3) 0.088(3) 0.068(2) 0.007(2) 0.020(2) 0.014(2)
N19 0.0501(16) 0.0675(18) 0.0523(15) 0.0002(14) 0.0193(12) 0.0052(14)
N20 0.0536(16) 0.0607(17) 0.0480(14) -0.0041(13) 0.0159(12) -0.0023(13)
C21 0.058(2) 0.075(2) 0.055(2) -0.0052(18) 0.0134(16) -0.0045(18)
C22 0.054(2) 0.091(3) 0.064(2) -0.001(2) 0.0174(17) -0.0145(19)
C23 0.0500(19) 0.074(2) 0.0555(19) 0.0037(17) 0.0172(15) 0.0003(17)
C24 0.065(2) 0.092(3) 0.055(2) -0.013(2) 0.0142(18) -0.009(2)
C25 0.103(4) 0.105(4) 0.087(3) -0.034(3) 0.029(3) -0.022(3)
C26 0.141(6) 0.147(6) 0.102(4) -0.060(4) 0.035(4) -0.018(5)
C27 0.128(5) 0.195(8) 0.072(3) -0.040(4) 0.030(3) 0.008(5)
C28 0.098(4) 0.153(5) 0.060(3) 0.002(3) 0.026(2) 0.005(4)
C29 0.076(3) 0.109(3) 0.053(2) -0.004(2) 0.0128(19) -0.003(2)
C30 0.055(2) 0.089(3) 0.065(2) 0.009(2) 0.0234(17) 0.002(2)
C31 0.067(3) 0.197(6) 0.080(3) 0.009(3) 0.028(2) -0.020(3)
C32 0.067(3) 0.210(7) 0.108(4) 0.018(4) 0.043(3) -0.013(4)
C33 0.090(4) 0.155(5) 0.091(3) 0.014(3) 0.054(3) 0.006(3)
C34 0.111(4) 0.162(5) 0.070(3) -0.006(3) 0.043(3) -0.020(4)
C35 0.085(3) 0.127(4) 0.066(3) -0.007(3) 0.031(2) -0.022(3)
N36 0.0558(17) 0.0524(16) 0.0564(16) -0.0018(13) 0.0170(13) 0.0052(13)
N37 0.0549(16) 0.0522(15) 0.0489(15) -0.0007(12) 0.0154(12) 0.0004(13)
C38 0.0512(19) 0.060(2) 0.0575(19) 0.0023(16) 0.0164(15) -0.0011(16)
C39 0.072(2) 0.054(2) 0.073(2) 0.0072(18) 0.0269(19) 0.0005(18)
C40 0.059(2) 0.054(2) 0.064(2) 0.0010(17) 0.0153(17) 0.0041(16)
C41 0.062(2) 0.058(2) 0.062(2) 0.0000(17) 0.0237(17) -0.0076(17)
C42 0.091(3) 0.082(3) 0.066(2) 0.013(2) 0.029(2) 0.004(2)
C43 0.119(4) 0.106(4) 0.067(3) 0.013(3) 0.035(3) -0.008(3)
C44 0.124(4) 0.103(4) 0.079(3) -0.010(3) 0.056(3) -0.019(3)
C45 0.098(3) 0.078(3) 0.100(3) -0.010(3) 0.055(3) -0.003(3)
C46 0.075(3) 0.066(2) 0.075(2) -0.001(2) 0.033(2) -0.006(2)
C47 0.072(2) 0.057(2) 0.074(2) -0.0040(18) 0.026(2) -0.0026(18)
C48 0.102(3) 0.062(2) 0.090(3) 0.006(2) 0.034(3) 0.012(2)
C49 0.134(5) 0.054(2) 0.140(5) 0.001(3) 0.053(4) 0.023(3)
C50 0.144(5) 0.071(3) 0.119(5) -0.031(3) 0.057(4) -0.010(3)
C51 0.124(4) 0.092(4) 0.088(3) -0.031(3) 0.020(3) -0.007(3)
C52 0.100(3) 0.081(3) 0.084(3) -0.018(2) 0.013(3) 0.007(3)
B53 0.052(2) 0.054(2) 0.0465(19) -0.0022(17) 0.0176(16) -0.0008(17)
O54 0.091(2) 0.093(2) 0.0514(14) -0.0021(13) 0.0172(13) 0.0285(16)
O55 0.0758(17) 0.093(2) 0.0559(15) -0.0052(14) 0.0167(12) 0.0201(15)
O56 0.131(3) 0.170(4) 0.086(2) -0.045(2) 0.063(2) -0.020(3)
C57 0.069(2) 0.075(3) 0.059(2) -0.0031(19) 0.0225(18) 0.003(2)
C58 0.060(2) 0.074(2) 0.064(2) -0.0102(19) 0.0223(18) 0.0038(18)
C59 0.070(3) 0.086(3) 0.099(3) -0.019(3) 0.026(2) 0.015(2)
C60 0.068(3) 0.097(3) 0.097(3) -0.041(3) 0.034(2) -0.008(2)
C61 0.085(3) 0.102(3) 0.071(3) -0.027(2) 0.038(2) -0.017(3)
C62 0.093(3) 0.100(3) 0.055(2) -0.008(2) 0.027(2) 0.005(3)
C63 0.110(4) 0.140(5) 0.156(5) -0.071(4) 0.052(4) 0.015(4)

loop_
_atom_type_symbol
_atom_type_description
_atom_type_scat_dispersion_real
_atom_type_scat_dispersion_imag
_atom_type_scat_source
C C 0.0033 0.0016 'International Tables Vol C Tables 4.2.6.8 and 6.1.1.4'
H H 0.0000 0.0000 'International Tables Vol C Tables 4.2.6.8 and 6.1.1.4'
N N 0.0061 0.0033 'International Tables Vol C Tables 4.2.6.8 and 6.1.1.4'
B B 0.0013 0.0007 'International Tables Vol C Tables 4.2.6.8 and 6.1.1.4'
O O 0.0106 0.0060 'International Tables Vol C Tables 4.2.6.8 and 6.1.1.4'
Zn Zn 0.2839 1.4301 'International Tables Vol C Tables 4.2.6.8 and 6.1.1.4'

loop_
_geom_angle_atom_site_label_1
_geom_angle_atom_site_label_2
_geom_angle_atom_site_label_3
_geom_angle
_geom_angle_site_symmetry_1
_geom_angle_site_symmetry_3
_geom_angle_publ_flag
O54 Zn1 N36 129.28(13) . . ?
O54 Zn1 N19 129.50(13) . . ?
N36 Zn1 N19 97.91(11) . . ?
O54 Zn1 N2 105.07(11) . . ?
N36 Zn1 N2 89.60(10) . . ?
N19 Zn1 N2 90.16(11) . . ?
O54 Zn1 O55 74.98(10) . . ?
N36 Zn1 O55 87.81(10) . . ?
N19 Zn1 O55 92.39(10) . . ?
N2 Zn1 O55 176.59(11) . . ?
C6 N2 N3 106.6(3) . . ?
C6 N2 Zn1 143.7(2) . . ?
N3 N2 Zn1 109.76(19) . . ?
C4 N3 N2 109.5(3) . . ?
C4 N3 B53 128.7(3) . . ?
N2 N3 B53 120.7(3) . . ?
N3 C4 C5 107.5(3) . . ?
N3 C4 C7 123.6(3) . . ?
C5 C4 C7 128.9(3) . . ?
C4 C5 C6 106.9(3) . . ?
N2 C6 C5 109.5(3) . . ?
N2 C6 C13 123.7(3) . . ?
C5 C6 C13 126.7(3) . . ?
C12 C7 C8 118.7(4) . . ?
C12 C7 C4 122.4(3) . . ?
C8 C7 C4 118.9(4) . . ?
C9 C8 C7 120.5(5) . . ?
C10 C9 C8 120.7(5) . . ?
C9 C10 C11 120.4(4) . . ?
C10 C11 C12 119.8(5) . . ?
C7 C12 C11 119.7(4) . . ?
C18 C13 C14 117.6(4) . . ?
C18 C13 C6 123.4(4) . . ?
C14 C13 C6 119.0(3) . . ?
C15 C14 C13 121.5(5) . . ?
C16 C15 C14 119.1(5) . . ?
C17 C16 C15 121.0(5) . . ?
C16 C17 C18 120.2(5) . . ?
C13 C18 C17 120.6(4) . . ?
C23 N19 N20 106.7(3) . . ?
C23 N19 Zn1 142.2(2) . . ?
N20 N19 Zn1 110.9(2) . . ?
C21 N20 N19 109.3(3) . . ?
C21 N20 B53 128.7(3) . . ?
N19 N20 B53 119.9(3) . . ?
N20 C21 C22 107.8(3) . . ?
N20 C21 C24 122.8(3) . . ?
C22 C21 C24 129.4(3) . . ?
C21 C22 C23 106.5(3) . . ?
N19 C23 C22 109.6(3) . . ?
N19 C23 C30 123.8(3) . . ?
C22 C23 C30 126.5(3) . . ?
C25 C24 C29 117.7(4) . . ?
C25 C24 C21 120.0(4) . . ?
C29 C24 C21 122.4(4) . . ?
C26 C25 C24 121.4(6) . . ?
C27 C26 C25 119.3(6) . . ?
C28 C27 C26 121.0(5) . . ?
C27 C28 C29 119.5(5) . . ?
C28 C29 C24 120.9(5) . . ?
C35 C30 C31 117.1(4) . . ?
C35 C30 C23 123.5(4) . . ?
C31 C30 C23 119.3(4) . . ?
C30 C31 C32 121.4(5) . . ?
C33 C32 C31 120.5(5) . . ?
C32 C33 C34 119.7(4) . . ?
C33 C34 C35 120.8(5) . . ?
C30 C35 C34 120.6(5) . . ?
C40 N36 N37 107.1(3) . . ?
C40 N36 Zn1 138.8(2) . . ?
N37 N36 Zn1 114.1(2) . . ?
C38 N37 N36 109.6(3) . . ?
C38 N37 B53 131.0(3) . . ?
N36 N37 B53 119.0(3) . . ?
N37 C38 C39 107.6(3) . . ?
N37 C38 C41 123.7(3) . . ?
C39 C38 C41 128.7(3) . . ?
C38 C39 C40 106.7(3) . . ?
N36 C40 C39 109.0(3) . . ?
N36 C40 C47 120.9(3) . . ?
C39 C40 C47 130.1(3) . . ?
C46 C41 C42 119.5(3) . . ?
C46 C41 C38 120.9(3) . . ?
C42 C41 C38 119.5(3) . . ?
C43 C42 C41 120.1(4) . . ?
C44 C43 C42 120.5(5) . . ?
C45 C44 C43 120.1(4) . . ?
C44 C45 C46 120.1(5) . . ?
C41 C46 C45 119.6(4) . . ?
C52 C47 C48 118.7(4) . . ?
C52 C47 C40 121.7(4) . . ?
C48 C47 C40 119.7(4) . . ?
C47 C48 C49 119.3(5) . . ?
C50 C49 C48 120.8(5) . . ?
C49 C50 C51 120.4(5) . . ?
C50 C51 C52 119.4(5) . . ?
C47 C52 C51 121.3(5) . . ?
N37 B53 N3 109.5(3) . . ?
N37 B53 N20 110.4(3) . . ?
N3 B53 N20 109.2(3) . . ?
C57 O54 Zn1 123.0(2) . . ?
C58 O55 Zn1 107.4(2) . . ?
O54 C57 C62 125.6(4) . . ?
O54 C57 C58 116.0(3) . . ?
C62 C57 C58 118.4(4) . . ?
O55 C58 C59 122.9(4) . . ?
O55 C58 C57 118.1(3) . . ?
C59 C58 C57 118.9(3) . . ?
C60 C59 C58 121.4(5) . . ?
C59 C60 C61 119.6(4) . . ?
C59 C60 C63 122.3(5) . . ?
C61 C60 C63 118.0(4) . . ?
O56 C61 C62 121.4(5) . . ?
O56 C61 C60 119.2(4) . . ?
C62 C61 C60 119.4(3) . . ?
C57 C62 C61 121.6(4) . . ?

loop_
_geom_bond_atom_site_label_1
_geom_bond_atom_site_label_2
_geom_bond_distance
_geom_bond_site_symmetry_2
_geom_bond_publ_flag
Zn1 O54 1.912(3) . ?
Zn1 N36 2.021(3) . ?
Zn1 N19 2.046(3) . ?
Zn1 N2 2.129(3) . ?
Zn1 O55 2.388(3) . ?
N2 C6 1.343(4) . ?
N2 N3 1.380(3) . ?
N3 C4 1.358(4) . ?
N3 B53 1.542(5) . ?
C4 C5 1.371(5) . ?
C4 C7 1.473(5) . ?
C5 C6 1.388(5) . ?
C6 C13 1.487(5) . ?
C7 C12 1.389(6) . ?
C7 C8 1.390(5) . ?
C8 C9 1.376(7) . ?
C9 C10 1.344(8) . ?
C10 C11 1.383(7) . ?
C11 C12 1.394(6) . ?
C13 C18 1.376(5) . ?
C13 C14 1.394(6) . ?
C14 C15 1.387(6) . ?
C15 C16 1.363(7) . ?
C16 C17 1.350(7) . ?
C17 C18 1.398(6) . ?
N19 C23 1.342(4) . ?
N19 N20 1.378(3) . ?
N20 C21 1.363(5) . ?
N20 B53 1.549(5) . ?
C21 C22 1.368(5) . ?
C21 C24 1.474(5) . ?
C22 C23 1.396(5) . ?
C23 C30 1.472(5) . ?
C24 C25 1.383(6) . ?
C24 C29 1.389(6) . ?
C25 C26 1.372(7) . ?
C26 C27 1.366(9) . ?
C27 C28 1.360(9) . ?
C28 C29 1.379(6) . ?
C30 C35 1.365(6) . ?
C30 C31 1.379(6) . ?
C31 C32 1.386(6) . ?
C32 C33 1.328(7) . ?
C33 C34 1.353(8) . ?
C34 C35 1.391(6) . ?
N36 C40 1.344(4) . ?
N36 N37 1.368(4) . ?
N37 C38 1.354(4) . ?
N37 B53 1.541(5) . ?
C38 C39 1.373(5) . ?
C38 C41 1.477(5) . ?
C39 C40 1.391(5) . ?
C40 C47 1.480(5) . ?
C41 C46 1.385(5) . ?
C41 C42 1.386(5) . ?
C42 C43 1.378(6) . ?
C43 C44 1.374(7) . ?
C44 C45 1.367(7) . ?
C45 C46 1.398(5) . ?
C47 C52 1.371(6) . ?
C47 C48 1.384(6) . ?
C48 C49 1.385(7) . ?
C49 C50 1.353(8) . ?
C50 C51 1.359(8) . ?
C51 C52 1.376(6) . ?
O54 C57 1.285(5) . ?
O55 C58 1.229(4) . ?
O56 C61 1.235(5) . ?
C57 C62 1.355(5) . ?
C57 C58 1.497(5) . ?
C58 C59 1.450(5) . ?
C59 C60 1.330(6) . ?
C60 C61 1.483(7) . ?
C60 C63 1.499(6) . ?
C61 C62 1.432(6) . ?
